data_7048954
loop_
_publ_author_name
'Tanaka, Ryo'
'Shinto, Yuto'
'Matsuzaki, Ryusei'
'Nakayama, Yuushou'
'Shiono, Takeshi'

_publ_section_title
;
 Stereospecific polymerization of conjugated dienes using neodymium
 alkylborohydride complexes.
;
_journal_issue 21
_journal_name_full 'Dalton transactions (Cambridge, England : 2003)'
_journal_page_first 7267
_journal_page_last 7273
_journal_paper_doi 10.1039/c8dt04220a
_journal_volume 48
_journal_year 2019
_chemical_formula_sum 'C64 H128 B4 Na Nd O8'
_chemical_formula_weight 1236.13
_space_group_crystal_system triclinic
_space_group_IT_number 2
_space_group_name_Hall '-P 1'
_space_group_name_H-M_alt 'P -1'
_symmetry_space_group_name_Hall '-P 1'
_symmetry_space_group_name_H-M 'P -1'
_atom_sites_solution_hydrogens mixed
_audit_creation_method SHELXL-2016/4
_audit_update_record
;
2018-10-23 deposited with the CCDC.
2019-02-06 downloaded from the CCDC.
;
_cell_angle_alpha 77.2071(13)
_cell_angle_beta 80.0236(14)
_cell_angle_gamma 79.6023(13)
_cell_formula_units_Z 1
_cell_length_a 11.2257(11)
_cell_length_b 11.2958(11)
_cell_length_c 14.3024(14)
_cell_measurement_reflns_used 8685
_cell_measurement_temperature 123(2)
_cell_measurement_theta_max 27.40
_cell_measurement_theta_min 2.44
_cell_volume 1722.7(3)
_computing_cell_refinement 'Bruker SAINT'
_computing_data_collection 'Bruker APEX2'
_computing_data_reduction 'Bruker SAINT'
_computing_molecular_graphics ORTEP-III
_computing_structure_refinement 'SHELXL-97 (Sheldrick, 1997)'
_computing_structure_solution SIR-97
_diffrn_ambient_temperature 123(2)
_diffrn_measured_fraction_theta_full 0.981
_diffrn_measured_fraction_theta_max 0.962
_diffrn_measurement_device_type 'Bruker APEX-II CCD'
_diffrn_measurement_method '\f and \w scans'
_diffrn_radiation_type MoK\a
_diffrn_radiation_wavelength 0.71069
_diffrn_reflns_av_R_equivalents 0.0143
_diffrn_reflns_av_unetI/netI 0.0274
_diffrn_reflns_Laue_measured_fraction_full 0.981
_diffrn_reflns_Laue_measured_fraction_max 0.962
_diffrn_reflns_limit_h_max 14
_diffrn_reflns_limit_h_min -12
_diffrn_reflns_limit_k_max 14
_diffrn_reflns_limit_k_min -14
_diffrn_reflns_limit_l_max 18
_diffrn_reflns_limit_l_min -10
_diffrn_reflns_number 10024
_diffrn_reflns_point_group_measured_fraction_full 0.981
_diffrn_reflns_point_group_measured_fraction_max 0.962
_diffrn_reflns_theta_full 25.240
_diffrn_reflns_theta_max 27.405
_diffrn_reflns_theta_min 1.474
_exptl_absorpt_coefficient_mu 0.808
_exptl_absorpt_correction_T_max 0.7455
_exptl_absorpt_correction_T_min 0.6789
_exptl_absorpt_correction_type numerical
_exptl_absorpt_process_details 'SADABS Ver.2014/5'
_exptl_crystal_colour Blue
_exptl_crystal_density_diffrn 1.192
_exptl_crystal_description Block
_exptl_crystal_F_000 667
_exptl_crystal_size_max 0.200
_exptl_crystal_size_mid 0.200
_exptl_crystal_size_min 0.200
_refine_diff_density_max 1.551
_refine_diff_density_min -1.040
_refine_diff_density_rms 0.085
_refine_ls_extinction_method none
_refine_ls_goodness_of_fit_ref 1.049
_refine_ls_hydrogen_treatment mixed
_refine_ls_matrix_type full
_refine_ls_number_parameters 527
_refine_ls_number_reflns 7558
_refine_ls_number_restraints 0
_refine_ls_restrained_S_all 1.049
_refine_ls_R_factor_all 0.0374
_refine_ls_R_factor_gt 0.0373
_refine_ls_shift/su_max 0.000
_refine_ls_shift/su_mean 0.000
_refine_ls_structure_factor_coef Fsqd
_refine_ls_weighting_details 'w=1/[\s^2^(Fo^2^)+(0.0549P)^2^+2.4497P] where P=(Fo^2^+2Fc^2^)/3'
_refine_ls_weighting_scheme calc
_refine_ls_wR_factor_gt 0.0961
_refine_ls_wR_factor_ref 0.0963
_reflns_Friedel_coverage 0.000
_reflns_number_gt 7546
_reflns_number_total 7558
_reflns_threshold_expression 'I > 2\s(I)'
_cod_data_source_file c8dt04220a2.cif
_cod_data_source_block Ndcomplex3
_cod_depositor_comments
;
The following automatic conversions were performed:

'_exptl_absorpt_correction_type' value 'Numerical' changed to
'numerical' according to
/home/data/users/saulius/crontab/automatic-downloads/rss-feeds/RSC/lib/dictionaries/cif_core.dic
dictionary named 'cif_core.dic' version 2.4.2 from 2011-04-26.

Automatic conversion script
Id: cif_fix_values 4973 2017-02-22 13:04:09Z antanas 

 Adding full bibliography for 7048954--7048955.cif.
;
_cod_database_code 7048954
_shelx_shelxl_version_number 2016/4
_shelx_space_group_comment
;
The symmetry employed for this shelxl refinement is uniquely defined
by the following loop, which should always be used as a source of
symmetry information in preference to the above space-group names.
They are only intended as comments.
;
_shelx_estimated_absorpt_t_min 0.855
_shelx_estimated_absorpt_t_max 0.855

loop_
_space_group_symop_operation_xyz
'x, y, z'
'-x, -y, -z'

loop_
_atom_site_label
_atom_site_type_symbol
_atom_site_fract_x
_atom_site_fract_y
_atom_site_fract_z
_atom_site_U_iso_or_equiv
_atom_site_adp_type
_atom_site_occupancy
_atom_site_site_symmetry_order
_atom_site_calc_flag
_atom_site_refinement_flags_posn
_atom_site_refinement_flags_adp
_atom_site_refinement_flags_occupancy
_atom_site_disorder_assembly
_atom_site_disorder_group
ND1 Nd 0.500000 0.500000 -0.500000 0.02066(7) Uani 1 2 d S . P A .
B1 B 0.5456(3) 0.5142(3) -0.7056(2) 0.0293(6) Uani 1 1 d . . . . .
H1 H 0.565(7) 0.556(7) -0.665(5) 0.13(3) Uiso 1 1 d . . . . .
H2 H 0.485(6) 0.475(6) -0.650(5) 0.12(2) Uiso 1 1 d . . . . .
C1 C 0.5642(6) 0.4104(5) -0.7666(4) 0.0311(13) Uani 0.488(4) 1 d . . P A 1
H3 H 0.554292 0.331646 -0.719614 0.037 Uiso 0.488(4) 1 calc R U P A 1
C2 C 0.6927(8) 0.3922(6) -0.8260(5) 0.0385(15) Uani 0.488(4) 1 d . . P A 1
H4 H 0.752901 0.356658 -0.780532 0.046 Uiso 0.488(4) 1 calc R U P A 1
H5 H 0.693777 0.331511 -0.866753 0.046 Uiso 0.488(4) 1 calc R U P A 1
C3 C 0.7340(6) 0.5077(7) -0.8911(5) 0.0434(16) Uani 0.488(4) 1 d . . P A 1
H6 H 0.693041 0.526920 -0.949826 0.052 Uiso 0.488(4) 1 calc R U P A 1
H7 H 0.823129 0.490884 -0.912006 0.052 Uiso 0.488(4) 1 calc R U P A 1
C4 C 0.7068(9) 0.6222(8) -0.8432(6) 0.041(2) Uani 0.488(4) 1 d . . P A 1
H8 H 0.768324 0.614846 -0.799508 0.049 Uiso 0.488(4) 1 calc R U P A 1
H9 H 0.716558 0.696067 -0.894435 0.049 Uiso 0.488(4) 1 calc R U P A 1
C5 C 0.5792(5) 0.6409(5) -0.7852(4) 0.0290(12) Uani 0.488(4) 1 d . . P A 1
H10 H 0.574525 0.708542 -0.749289 0.035 Uiso 0.488(4) 1 calc R U P A 1
C6 C 0.4156(9) 0.4621(14) -0.8256(12) 0.032(2) Uani 0.488(4) 1 d . . P A 1
H11 H 0.399603 0.400226 -0.859417 0.039 Uiso 0.488(4) 1 calc R U P A 1
H12 H 0.343470 0.482516 -0.778179 0.039 Uiso 0.488(4) 1 calc R U P A 1
C7 C 0.4531(7) 0.5745(7) -0.8952(5) 0.0468(18) Uani 0.488(4) 1 d . . P A 1
H13 H 0.530043 0.549924 -0.936394 0.056 Uiso 0.488(4) 1 calc R U P A 1
H14 H 0.389485 0.608157 -0.937971 0.056 Uiso 0.488(4) 1 calc R U P A 1
C8 C 0.472(3) 0.672(3) -0.848(2) 0.044(5) Uani 0.488(4) 1 d . . P A 1
H15 H 0.394935 0.695148 -0.805755 0.052 Uiso 0.488(4) 1 calc R U P A 1
H16 H 0.486177 0.745505 -0.898735 0.052 Uiso 0.488(4) 1 calc R U P A 1
C9 C 0.6597(5) 0.4553(5) -0.7629(4) 0.0300(12) Uani 0.512(4) 1 d . . P A 2
H17 H 0.720893 0.419130 -0.717317 0.036 Uiso 0.512(4) 1 calc R U P A 2
C10 C 0.7134(6) 0.5610(10) -0.8398(5) 0.0392(18) Uani 0.512(4) 1 d . . P A 2
H18 H 0.740407 0.616336 -0.805472 0.047 Uiso 0.512(4) 1 calc R U P A 2
H19 H 0.786591 0.524735 -0.879187 0.047 Uiso 0.512(4) 1 calc R U P A 2
C11 C 0.6248(7) 0.6376(7) -0.9080(4) 0.0465(16) Uani 0.512(4) 1 d . . P A 2
H20 H 0.659619 0.712098 -0.943619 0.056 Uiso 0.512(4) 1 calc R U P A 2
H21 H 0.617308 0.589436 -0.956203 0.056 Uiso 0.512(4) 1 calc R U P A 2
C12 C 0.498(2) 0.676(2) -0.857(2) 0.037(4) Uani 0.512(4) 1 d . . P A 2
H22 H 0.442991 0.711661 -0.906207 0.044 Uiso 0.512(4) 1 calc R U P A 2
H23 H 0.502748 0.741454 -0.822047 0.044 Uiso 0.512(4) 1 calc R U P A 2
C13 C 0.4412(5) 0.5695(5) -0.7830(4) 0.0275(11) Uani 0.512(4) 1 d . . P A 2
H24 H 0.356347 0.593789 -0.751187 0.033 Uiso 0.512(4) 1 calc R U P A 2
C14 C 0.6338(6) 0.3518(7) -0.8058(5) 0.0376(14) Uani 0.512(4) 1 d . . P A 2
H25 H 0.614182 0.283299 -0.751898 0.045 Uiso 0.512(4) 1 calc R U P A 2
H26 H 0.709633 0.321502 -0.845642 0.045 Uiso 0.512(4) 1 calc R U P A 2
C15 C 0.5295(6) 0.3843(6) -0.8687(5) 0.0398(15) Uani 0.512(4) 1 d . . P A 2
H27 H 0.558009 0.425622 -0.935361 0.048 Uiso 0.512(4) 1 calc R U P A 2
H28 H 0.496164 0.309999 -0.871587 0.048 Uiso 0.512(4) 1 calc R U P A 2
C16 C 0.4587(11) 0.4485(15) -0.8300(11) 0.047(3) Uani 0.512(4) 1 d . . P A 2
H29 H 0.422153 0.389804 -0.775122 0.056 Uiso 0.512(4) 1 calc R U P A 2
H30 H 0.396763 0.472985 -0.874917 0.056 Uiso 0.512(4) 1 calc R U P A 2
B2 B 0.6465(3) 0.2644(3) -0.4720(2) 0.0332(7) Uani 1 1 d . . . . .
H31 H 0.532(6) 0.307(7) -0.489(5) 0.13(2) Uiso 1 1 d . . . . .
H32 H 0.661(6) 0.356(6) -0.497(5) 0.12(2) Uiso 1 1 d . . . . .
C17 C 0.7320(5) 0.2098(6) -0.3955(4) 0.0435(15) Uani 0.576(5) 1 d . . P A 1
H33 H 0.734502 0.275788 -0.359709 0.052 Uiso 0.576(5) 1 calc R U P A 1
C18 C 0.8653(4) 0.1860(5) -0.4597(4) 0.0358(12) Uani 0.576(5) 1 d . . P A 1
H34 H 0.887372 0.265500 -0.497597 0.043 Uiso 0.576(5) 1 calc R U P A 1
H35 H 0.927329 0.150185 -0.415827 0.043 Uiso 0.576(5) 1 calc R U P A 1
C19 C 0.8675(6) 0.0997(7) -0.5289(5) 0.0582(19) Uani 0.576(5) 1 d . . P A 1
H36 H 0.945361 0.100358 -0.573678 0.070 Uiso 0.576(5) 1 calc R U P A 1
H37 H 0.866896 0.015240 -0.490604 0.070 Uiso 0.576(5) 1 calc R U P A 1
C20 C 0.7623(6) 0.1305(6) -0.5887(4) 0.0323(12) Uani 0.576(5) 1 d . . P A 1
H38 H 0.764729 0.062917 -0.623155 0.039 Uiso 0.576(5) 1 calc R U P A 1
H39 H 0.773237 0.205910 -0.638068 0.039 Uiso 0.576(5) 1 calc R U P A 1
C21 C 0.6345(5) 0.1505(5) -0.5259(4) 0.0412(13) Uani 0.576(5) 1 d . . P A 1
H40 H 0.569437 0.178397 -0.569029 0.049 Uiso 0.576(5) 1 calc R U P A 1
C22 C 0.7019(5) 0.1014(5) -0.3228(3) 0.0391(14) Uani 0.576(5) 1 d . . P A 1
H41 H 0.629185 0.126706 -0.277684 0.047 Uiso 0.576(5) 1 calc R U P A 1
H42 H 0.770805 0.070058 -0.284878 0.047 Uiso 0.576(5) 1 calc R U P A 1
C23 C 0.6752(8) -0.0059(7) -0.3661(6) 0.064(2) Uani 0.576(5) 1 d . . P A 1
H43 H 0.753711 -0.053393 -0.389174 0.077 Uiso 0.576(5) 1 calc R U P A 1
H44 H 0.630213 -0.061971 -0.314477 0.077 Uiso 0.576(5) 1 calc R U P A 1
C24 C 0.6014(5) 0.0404(4) -0.4486(4) 0.0344(12) Uani 0.576(5) 1 d . . P A 1
H45 H 0.515146 0.061167 -0.420326 0.041 Uiso 0.576(5) 1 calc R U P A 1
H46 H 0.604861 -0.028619 -0.481685 0.041 Uiso 0.576(5) 1 calc R U P A 1
C25 C 0.6568(10) 0.1626(10) -0.3782(8) 0.060(2) Uiso 0.424(5) 1 d . . P A 2
H47 H 0.592250 0.188322 -0.325950 0.072 Uiso 0.424(5) 1 calc R U P A 2
C26 C 0.6386(12) 0.0478(13) -0.3907(10) 0.066(3) Uiso 0.424(5) 1 d . . P A 2
H48 H 0.550063 0.049941 -0.390959 0.079 Uiso 0.424(5) 1 calc R U P A 2
H49 H 0.662344 -0.014560 -0.333961 0.079 Uiso 0.424(5) 1 calc R U P A 2
C27 C 0.7147(10) 0.0015(10) -0.4912(8) 0.063(3) Uiso 0.424(5) 1 d . . P A 2
H50 H 0.793757 -0.047780 -0.475865 0.076 Uiso 0.424(5) 1 calc R U P A 2
H51 H 0.667038 -0.052880 -0.510127 0.076 Uiso 0.424(5) 1 calc R U P A 2
C28 C 0.7381(8) 0.0966(9) -0.5706(7) 0.033(2) Uiso 0.424(5) 1 d . . P A 2
H52 H 0.665015 0.119447 -0.604554 0.040 Uiso 0.424(5) 1 calc R U P A 2
H53 H 0.806395 0.063448 -0.615968 0.040 Uiso 0.424(5) 1 calc R U P A 2
C29 C 0.7712(6) 0.2190(6) -0.5497(5) 0.0278(13) Uiso 0.424(5) 1 d . . P A 2
H54 H 0.772198 0.281573 -0.611308 0.033 Uiso 0.424(5) 1 calc R U P A 2
C30 C 0.7947(11) 0.1579(12) -0.3441(9) 0.070(3) Uiso 0.424(5) 1 d . . P A 2
H55 H 0.799819 0.239001 -0.330631 0.084 Uiso 0.424(5) 1 calc R U P A 2
H56 H 0.801747 0.096537 -0.283334 0.084 Uiso 0.424(5) 1 calc R U P A 2
C31 C 0.8962(10) 0.1270(11) -0.4165(8) 0.059(2) Uiso 0.424(5) 1 d . . P A 2
H57 H 0.901242 0.039221 -0.418636 0.071 Uiso 0.424(5) 1 calc R U P A 2
H58 H 0.972544 0.136867 -0.395212 0.071 Uiso 0.424(5) 1 calc R U P A 2
C32 C 0.8914(8) 0.2010(9) -0.5185(7) 0.0464(19) Uiso 0.424(5) 1 d . . P A 2
H59 H 0.915332 0.282199 -0.522112 0.056 Uiso 0.424(5) 1 calc R U P A 2
H60 H 0.951954 0.158464 -0.563868 0.056 Uiso 0.424(5) 1 calc R U P A 2
O1 O 0.31658(18) 0.4028(2) -0.49190(14) 0.0330(4) Uani 1 1 d . . . . .
C33 C 0.2237(5) 0.4382(6) -0.5596(4) 0.0479(14) Uani 0.637(6) 1 d . . P A 1
H61 H 0.161414 0.506212 -0.541280 0.057 Uiso 0.637(6) 1 calc R U P A 1
H62 H 0.262989 0.465079 -0.626716 0.057 Uiso 0.637(6) 1 calc R U P A 1
C34 C 0.1683(4) 0.3310(4) -0.5525(3) 0.0616(11) Uani 1 1 d . . . . .
H63 H 0.220851 0.273056 -0.590515 0.074 Uiso 0.637(6) 1 calc R U P A 1
H64 H 0.087110 0.353048 -0.575007 0.074 Uiso 0.637(6) 1 calc R U P A 1
H65 H 0.138564 0.371461 -0.614731 0.074 Uiso 0.363(6) 1 calc R U P A 2
H66 H 0.148365 0.246323 -0.534255 0.074 Uiso 0.363(6) 1 calc R U P A 2
C35 C 0.1570(8) 0.2778(11) -0.4461(5) 0.094(4) Uani 0.637(6) 1 d . . P A 1
H67 H 0.087513 0.323649 -0.409765 0.113 Uiso 0.637(6) 1 calc R U P A 1
H68 H 0.146356 0.190217 -0.432912 0.113 Uiso 0.637(6) 1 calc R U P A 1
C36 C 0.2762(6) 0.2925(6) -0.4206(4) 0.0530(16) Uani 0.637(6) 1 d . . P A 1
H69 H 0.337158 0.218356 -0.426349 0.064 Uiso 0.637(6) 1 calc R U P A 1
H70 H 0.266009 0.306114 -0.353499 0.064 Uiso 0.637(6) 1 calc R U P A 1
C37 C 0.3102(8) 0.3315(9) -0.5590(7) 0.043(2) Uiso 0.363(6) 1 d . . P A 2
H71 H 0.354005 0.247273 -0.541169 0.051 Uiso 0.363(6) 1 calc R U P A 2
H72 H 0.345300 0.369000 -0.625024 0.051 Uiso 0.363(6) 1 calc R U P A 2
C38 C 0.1185(16) 0.3972(17) -0.4806(13) 0.087(5) Uiso 0.363(6) 1 d . . P A 2
H73 H 0.059724 0.350655 -0.433527 0.105 Uiso 0.363(6) 1 calc R U P A 2
H74 H 0.072486 0.475919 -0.510122 0.105 Uiso 0.363(6) 1 calc R U P A 2
C39 C 0.2111(8) 0.4235(9) -0.4276(7) 0.042(2) Uiso 0.363(6) 1 d . . P A 2
H75 H 0.194581 0.509348 -0.417839 0.050 Uiso 0.363(6) 1 calc R U P A 2
H76 H 0.215143 0.366819 -0.364281 0.050 Uiso 0.363(6) 1 calc R U P A 2
NA1 Na 0.000000 0.000000 0.000000 0.0281(3) Uani 1 2 d S . P B .
O2 O 0.2043(2) -0.0141(2) -0.08434(16) 0.0427(5) Uani 1 1 d . . . . .
C40 C 0.3078(3) -0.0883(4) -0.0434(3) 0.0536(9) Uani 1 1 d . . . . .
H77 H 0.309392 -0.175899 -0.044573 0.064 Uiso 1 1 calc R U . . .
H78 H 0.305234 -0.079855 0.024421 0.064 Uiso 1 1 calc R U . . .
C41 C 0.4177(4) -0.0404(7) -0.1062(5) 0.099(2) Uani 1 1 d . . . . .
H79 H 0.439417 0.028452 -0.083364 0.119 Uiso 1 1 calc R U . . .
H80 H 0.489248 -0.105948 -0.108052 0.119 Uiso 1 1 calc R U . . .
C42 C 0.3746(5) 0.0015(8) -0.2026(4) 0.113(3) Uani 1 1 d . . . . .
H81 H 0.380822 -0.068081 -0.235723 0.136 Uiso 1 1 calc R U . . .
H82 H 0.421769 0.064195 -0.244601 0.136 Uiso 1 1 calc R U . . .
C43 C 0.2444(4) 0.0546(5) -0.1770(3) 0.0623(11) Uani 1 1 d . . . . .
H83 H 0.237839 0.142490 -0.174560 0.075 Uiso 1 1 calc R U . . .
H84 H 0.194399 0.047091 -0.225453 0.075 Uiso 1 1 calc R U . . .
O3 O -0.0495(3) 0.2004(2) -0.0937(2) 0.0527(6) Uani 1 1 d . . . . .
C44 C -0.0927(7) 0.2263(7) -0.1854(5) 0.067(2) Uani 0.716(11) 1 d . . P B 1
H85 H -0.179046 0.212959 -0.176742 0.081 Uiso 0.716(11) 1 calc R U P B 1
H86 H -0.043261 0.171183 -0.227390 0.081 Uiso 0.716(11) 1 calc R U P B 1
C45 C -0.0823(16) 0.3515(10) -0.2290(10) 0.132(6) Uani 0.716(11) 1 d . . P B 1
H87 H -0.155255 0.391150 -0.260510 0.158 Uiso 0.716(11) 1 calc R U P B 1
H88 H -0.008843 0.356460 -0.278472 0.158 Uiso 0.716(11) 1 calc R U P B 1
C46 C -0.0725(11) 0.4115(9) -0.1515(14) 0.109(6) Uani 0.716(11) 1 d . . P B 1
H89 H -0.150367 0.464068 -0.134421 0.130 Uiso 0.716(11) 1 calc R U P B 1
H90 H -0.006558 0.463221 -0.171418 0.130 Uiso 0.716(11) 1 calc R U P B 1
C47 C -0.0433(7) 0.3095(5) -0.0657(6) 0.074(2) Uani 0.716(11) 1 d . . P B 1
H91 H 0.039509 0.309568 -0.050580 0.089 Uiso 0.716(11) 1 calc R U P B 1
H92 H -0.103486 0.320158 -0.007656 0.089 Uiso 0.716(11) 1 calc R U P B 1
C48 C -0.012(2) 0.2608(16) -0.1897(11) 0.069(5) Uani 0.284(11) 1 d . . P B 2
H93 H -0.045082 0.227927 -0.236660 0.083 Uiso 0.284(11) 1 calc R U P B 2
H94 H 0.078819 0.247573 -0.204131 0.083 Uiso 0.284(11) 1 calc R U P B 2
C49 C -0.057(2) 0.3924(18) -0.1967(11) 0.041(5) Uani 0.284(11) 1 d . . P B 2
H95 H -0.133625 0.414228 -0.226784 0.049 Uiso 0.284(11) 1 calc R U P B 2
H96 H 0.004016 0.441978 -0.236913 0.049 Uiso 0.284(11) 1 calc R U P B 2
C50 C -0.0824(17) 0.4172(19) -0.0933(11) 0.039(3) Uani 0.284(11) 1 d . . P B 2
H97 H -0.006999 0.427470 -0.070787 0.047 Uiso 0.284(11) 1 calc R U P B 2
H98 H -0.145174 0.490001 -0.087270 0.047 Uiso 0.284(11) 1 calc R U P B 2
C51 C -0.1284(12) 0.3004(10) -0.0407(9) 0.040(3) Uani 0.284(11) 1 d . . P B 2
H99 H -0.216266 0.304901 -0.044922 0.048 Uiso 0.284(11) 1 calc R U P B 2
H100 H -0.116866 0.283027 0.028372 0.048 Uiso 0.284(11) 1 calc R U P B 2
O4 O -0.0684(2) -0.0936(2) -0.11414(16) 0.0395(5) Uani 1 1 d . . . . .
C52 C -0.1827(4) -0.1380(4) -0.1016(3) 0.0615(11) Uani 1 1 d . . . . .
H101 H -0.247014 -0.070698 -0.124420 0.074 Uiso 1 1 calc R U . . .
H102 H -0.207830 -0.171884 -0.032367 0.074 Uiso 1 1 calc R U . . .
C53 C -0.1638(5) -0.2357(5) -0.1598(5) 0.0850(17) Uani 1 1 d . . . . .
H103 H -0.173485 -0.315964 -0.116664 0.102 Uiso 1 1 calc R U . . .
H104 H -0.224978 -0.217174 -0.205224 0.102 Uiso 1 1 calc R U . . .
C54 C -0.0430(6) -0.2401(6) -0.2125(4) 0.098(2) Uani 1 1 d . . . . .
H105 H -0.045491 -0.234706 -0.282234 0.117 Uiso 1 1 calc R U . . .
H106 H 0.008853 -0.317544 -0.187883 0.117 Uiso 1 1 calc R U . . .
C55 C 0.0064(4) -0.1313(4) -0.1973(3) 0.0536(9) Uani 1 1 d . . . . .
H107 H 0.092778 -0.154607 -0.185853 0.064 Uiso 1 1 calc R U . . .
H108 H 0.001691 -0.063938 -0.254690 0.064 Uiso 1 1 calc R U . . .

loop_
_atom_site_aniso_label
_atom_site_aniso_U_11
_atom_site_aniso_U_22
_atom_site_aniso_U_33
_atom_site_aniso_U_23
_atom_site_aniso_U_13
_atom_site_aniso_U_12
ND1 0.02954(11) 0.01813(10) 0.01459(9) -0.00630(6) -0.00521(6) 0.00158(6)
B1 0.0442(17) 0.0293(15) 0.0143(11) -0.0082(11) -0.0053(11) 0.0004(12)
C1 0.047(3) 0.028(3) 0.018(2) -0.008(2) 0.003(2) -0.005(2)
C2 0.048(4) 0.030(3) 0.031(3) -0.013(2) 0.007(3) 0.005(3)
C3 0.044(4) 0.050(4) 0.031(3) -0.015(3) 0.015(3) -0.005(3)
C4 0.055(4) 0.034(4) 0.031(4) -0.013(4) 0.012(3) -0.011(4)
C5 0.040(3) 0.029(3) 0.018(2) -0.0070(19) -0.002(2) -0.001(2)
C6 0.027(5) 0.049(4) 0.030(4) -0.021(3) -0.016(5) 0.000(4)
C7 0.060(4) 0.059(4) 0.026(3) -0.017(3) -0.020(3) 0.004(3)
C8 0.042(9) 0.057(10) 0.030(9) -0.008(7) -0.016(7) 0.007(6)
C9 0.024(2) 0.043(3) 0.025(2) -0.013(2) -0.0080(19) 0.002(2)
C10 0.027(3) 0.070(6) 0.024(3) -0.019(4) 0.006(2) -0.015(4)
C11 0.057(4) 0.056(4) 0.023(3) 0.002(3) 0.002(3) -0.018(3)
C12 0.054(12) 0.029(5) 0.024(4) 0.003(3) -0.006(6) -0.003(6)
C13 0.027(2) 0.034(3) 0.021(2) -0.009(2) -0.0046(18) 0.0032(19)
C14 0.033(3) 0.044(4) 0.037(3) -0.020(3) -0.011(3) 0.010(3)
C15 0.043(3) 0.050(4) 0.034(3) -0.028(3) -0.012(3) 0.005(3)
C16 0.057(8) 0.070(8) 0.025(3) -0.015(5) -0.006(6) -0.030(7)
B2 0.0440(17) 0.0240(14) 0.0296(15) -0.0090(12) -0.0078(13) 0.0074(12)
C17 0.046(3) 0.046(3) 0.036(3) -0.014(2) -0.018(2) 0.020(3)
C18 0.026(2) 0.033(3) 0.043(3) 0.001(2) -0.014(2) 0.0073(19)
C19 0.046(3) 0.062(4) 0.048(3) -0.002(3) 0.008(3) 0.017(3)
C20 0.039(3) 0.023(3) 0.025(2) -0.002(2) 0.011(2) 0.002(2)
C21 0.047(3) 0.037(3) 0.038(3) -0.009(2) -0.008(2) 0.004(2)
C22 0.053(3) 0.034(3) 0.020(2) -0.0035(19) -0.008(2) 0.023(2)
C23 0.067(5) 0.047(4) 0.055(4) 0.008(3) 0.010(3) 0.012(3)
C24 0.045(3) 0.017(2) 0.037(3) -0.0073(18) 0.006(2) -0.0035(18)
O1 0.0311(10) 0.0404(11) 0.0298(10) -0.0117(8) -0.0047(8) -0.0050(8)
C33 0.033(2) 0.058(3) 0.051(3) 0.003(3) -0.013(2) -0.013(2)
C34 0.060(2) 0.074(3) 0.063(2) -0.016(2) -0.0184(19) -0.027(2)
C35 0.081(5) 0.172(10) 0.043(3) 0.022(4) -0.020(3) -0.096(6)
C36 0.072(4) 0.052(3) 0.042(3) 0.006(2) -0.016(3) -0.038(3)
NA1 0.0288(7) 0.0229(7) 0.0323(8) -0.0075(6) 0.0012(6) -0.0061(5)
O2 0.0318(10) 0.0543(14) 0.0379(12) -0.0084(10) 0.0025(9) -0.0035(9)
C40 0.0460(18) 0.056(2) 0.064(2) -0.0328(19) -0.0157(17) 0.0127(16)
C41 0.034(2) 0.176(7) 0.100(4) -0.065(4) -0.004(2) -0.007(3)
C42 0.055(3) 0.219(9) 0.069(3) -0.049(4) 0.026(3) -0.041(4)
C43 0.062(2) 0.087(3) 0.0408(19) -0.0039(19) 0.0032(17) -0.038(2)
O3 0.0672(16) 0.0280(11) 0.0618(16) -0.0001(11) -0.0185(13) -0.0056(11)
C44 0.064(4) 0.065(4) 0.061(4) 0.014(3) -0.021(3) 0.000(3)
C45 0.216(15) 0.053(6) 0.085(8) 0.008(5) 0.029(8) 0.011(7)
C46 0.083(9) 0.030(4) 0.22(2) -0.002(13) -0.060(14) -0.009(5)
C47 0.071(5) 0.035(3) 0.118(6) -0.024(3) -0.003(4) -0.012(3)
C48 0.107(16) 0.059(10) 0.039(7) -0.006(6) -0.011(8) -0.013(9)
C49 0.069(9) 0.018(10) 0.028(7) 0.007(5) -0.014(6) 0.009(7)
C50 0.037(6) 0.030(6) 0.053(8) -0.010(6) -0.016(6) 0.000(4)
C51 0.039(7) 0.032(6) 0.043(6) -0.003(4) -0.001(5) 0.000(4)
O4 0.0477(12) 0.0409(12) 0.0339(11) -0.0168(9) 0.0045(9) -0.0152(10)
C52 0.065(2) 0.071(3) 0.058(2) -0.028(2) 0.0129(19) -0.037(2)
C53 0.073(3) 0.071(3) 0.133(5) -0.059(3) -0.013(3) -0.021(2)
C54 0.129(5) 0.093(4) 0.093(4) -0.069(3) 0.037(4) -0.060(4)
C55 0.059(2) 0.059(2) 0.049(2) -0.0308(18) 0.0128(17) -0.0186(18)

loop_
_atom_type_symbol
_atom_type_description
_atom_type_scat_dispersion_real
_atom_type_scat_dispersion_imag
_atom_type_scat_source
C C 0.0033 0.0016 'International Tables Vol C Tables 4.2.6.8 and 6.1.1.4'
H H 0.0000 0.0000 'International Tables Vol C Tables 4.2.6.8 and 6.1.1.4'
B B 0.0013 0.0007 'International Tables Vol C Tables 4.2.6.8 and 6.1.1.4'
O O 0.0106 0.0060 'International Tables Vol C Tables 4.2.6.8 and 6.1.1.4'
Na Na 0.0362 0.0249 'International Tables Vol C Tables 4.2.6.8 and 6.1.1.4'
Nd Nd -0.1943 3.0179 'International Tables Vol C Tables 4.2.6.8 and 6.1.1.4'

loop_
_geom_angle_atom_site_label_1
_geom_angle_atom_site_label_2
_geom_angle_atom_site_label_3
_geom_angle
_geom_angle_site_symmetry_1
_geom_angle_site_symmetry_3
O1 ND1 O1 180.00(8) . 2_664
O1 ND1 B2 89.75(9) . 2_664
O1 ND1 B2 90.25(9) 2_664 2_664
O1 ND1 B2 90.25(9) . .
O1 ND1 B2 89.75(9) 2_664 .
B2 ND1 B2 180.0 2_664 .
O1 ND1 B1 89.63(8) . .
O1 ND1 B1 90.37(8) 2_664 .
B2 ND1 B1 89.89(9) 2_664 .
B2 ND1 B1 90.11(9) . .
O1 ND1 B1 90.37(8) . 2_664
O1 ND1 B1 89.63(8) 2_664 2_664
B2 ND1 B1 90.11(9) 2_664 2_664
B2 ND1 B1 89.89(9) . 2_664
B1 ND1 B1 180.0 . 2_664
O1 ND1 H1 104.1(19) . .
O1 ND1 H1 75.9(19) 2_664 .
B2 ND1 H1 83.3(18) 2_664 .
B2 ND1 H1 96.7(18) . .
B1 ND1 H1 16.0(19) . .
B1 ND1 H1 164.0(19) 2_664 .
O1 ND1 H2 71.0(18) . .
O1 ND1 H2 109.0(18) 2_664 .
B2 ND1 H2 92.0(17) 2_664 .
B2 ND1 H2 88.0(17) . .
B1 ND1 H2 18.8(18) . .
B1 ND1 H2 161.2(18) 2_664 .
H1 ND1 H2 34(2) . .
O1 ND1 H31 64.3(19) . .
O1 ND1 H31 115.7(19) 2_664 .
B2 ND1 H31 153.7(19) 2_664 .
B2 ND1 H31 26.3(19) . .
B1 ND1 H31 85.8(19) . .
B1 ND1 H31 94.2(19) 2_664 .
H1 ND1 H31 98(3) . .
H2 ND1 H31 76(3) . .
O1 ND1 H32 108.4(18) . .
O1 ND1 H32 71.6(18) 2_664 .
B2 ND1 H32 161.0(18) 2_664 .
B2 ND1 H32 19.0(18) . .
B1 ND1 H32 84.7(17) . .
B1 ND1 H32 95.3(17) 2_664 .
H1 ND1 H32 87(2) . .
H2 ND1 H32 89(2) . .
H31 ND1 H32 44(2) . .
C1 B1 C5 105.6(3) . .
C9 B1 C13 107.0(3) . .
C9 B1 ND1 126.7(3) . .
C1 B1 ND1 130.4(3) . .
C5 B1 ND1 123.4(2) . .
C13 B1 ND1 125.6(2) . .
C9 B1 H1 112(5) . .
C1 B1 H1 156(5) . .
C5 B1 H1 81(5) . .
C13 B1 H1 125(5) . .
ND1 B1 H1 45(5) . .
C9 B1 H2 130(4) . .
C1 B1 H2 97(4) . .
C5 B1 H2 147(4) . .
C13 B1 H2 95(4) . .
ND1 B1 H2 45(4) . .
H1 B1 H2 89(5) . .
C2 C1 B1 113.8(5) . .
C2 C1 C6 123.0(6) . .
B1 C1 C6 97.6(5) . .
C2 C1 H3 107.1 . .
B1 C1 H3 107.1 . .
C6 C1 H3 107.1 . .
C3 C2 C1 115.4(5) . .
C3 C2 H4 108.4 . .
C1 C2 H4 108.4 . .
C3 C2 H5 108.4 . .
C1 C2 H5 108.4 . .
H4 C2 H5 107.5 . .
C2 C3 C4 114.5(5) . .
C2 C3 H6 108.6 . .
C4 C3 H6 108.6 . .
C2 C3 H7 108.6 . .
C4 C3 H7 108.6 . .
H6 C3 H7 107.6 . .
C5 C4 C3 114.6(7) . .
C5 C4 H8 108.6 . .
C3 C4 H8 108.6 . .
C5 C4 H9 108.6 . .
C3 C4 H9 108.6 . .
H8 C4 H9 107.6 . .
C4 C5 C8 114.5(12) . .
C4 C5 B1 112.7(5) . .
C8 C5 B1 103.0(12) . .
C4 C5 H10 108.8 . .
C8 C5 H10 108.8 . .
B1 C5 H10 108.8 . .
C7 C6 C1 97.9(7) . .
C7 C6 H11 112.2 . .
C1 C6 H11 112.2 . .
C7 C6 H12 112.2 . .
C1 C6 H12 112.2 . .
H11 C6 H12 109.8 . .
C8 C7 C6 114.1(15) . .
C8 C7 H13 108.7 . .
C6 C7 H13 108.7 . .
C8 C7 H14 108.7 . .
C6 C7 H14 108.7 . .
H13 C7 H14 107.6 . .
C7 C8 C5 116(2) . .
C7 C8 H15 108.2 . .
C5 C8 H15 108.2 . .
C7 C8 H16 108.2 . .
C5 C8 H16 108.2 . .
H15 C8 H16 107.3 . .
B1 C9 C14 112.2(5) . .
B1 C9 C10 107.0(5) . .
C14 C9 C10 114.0(5) . .
B1 C9 H17 107.8 . .
C14 C9 H17 107.8 . .
C10 C9 H17 107.8 . .
C11 C10 C9 114.8(5) . .
C11 C10 H18 108.6 . .
C9 C10 H18 108.6 . .
C11 C10 H19 108.6 . .
C9 C10 H19 108.6 . .
H18 C10 H19 107.5 . .
C12 C11 C10 113.8(12) . .
C12 C11 H20 108.8 . .
C10 C11 H20 108.8 . .
C12 C11 H21 108.8 . .
C10 C11 H21 108.8 . .
H20 C11 H21 107.7 . .
C11 C12 C13 114.4(16) . .
C11 C12 H22 108.7 . .
C13 C12 H22 108.7 . .
C11 C12 H23 108.7 . .
C13 C12 H23 108.7 . .
H22 C12 H23 107.6 . .
C12 C13 C16 110.6(11) . .
C12 C13 B1 103.9(10) . .
C16 C13 B1 96.5(6) . .
C12 C13 H24 114.6 . .
C16 C13 H24 114.6 . .
B1 C13 H24 114.6 . .
C9 C14 C15 116.3(5) . .
C9 C14 H25 108.2 . .
C15 C14 H25 108.2 . .
C9 C14 H26 108.2 . .
C15 C14 H26 108.2 . .
H25 C14 H26 107.4 . .
C16 C15 C14 103.4(9) . .
C16 C15 H27 111.1 . .
C14 C15 H27 111.1 . .
C16 C15 H28 111.1 . .
C14 C15 H28 111.1 . .
H27 C15 H28 109.1 . .
C15 C16 C13 142.9(11) . .
C15 C16 H29 101.2 . .
C13 C16 H29 101.2 . .
C15 C16 H30 101.2 . .
C13 C16 H30 101.2 . .
H29 C16 H30 104.5 . .
C17 B2 C21 106.9(3) . .
C25 B2 C29 103.2(5) . .
C17 B2 ND1 128.0(3) . .
C25 B2 ND1 130.2(4) . .
C21 B2 ND1 124.3(3) . .
C29 B2 ND1 125.0(3) . .
C17 B2 H31 147(3) . .
C25 B2 H31 114(3) . .
C21 B2 H31 85(3) . .
C29 B2 H31 129(3) . .
ND1 B2 H31 45(3) . .
C17 B2 H32 106(4) . .
C25 B2 H32 139(4) . .
C21 B2 H32 134(4) . .
C29 B2 H32 90(4) . .
ND1 B2 H32 43(4) . .
H31 B2 H32 85(4) . .
C22 C17 B2 118.2(5) . .
C22 C17 C18 113.1(4) . .
B2 C17 C18 103.3(4) . .
C22 C17 H33 107.2 . .
B2 C17 H33 107.2 . .
C18 C17 H33 107.2 . .
C19 C18 C17 112.2(5) . .
C19 C18 H34 109.2 . .
C17 C18 H34 109.2 . .
C19 C18 H35 109.2 . .
C17 C18 H35 109.2 . .
H34 C18 H35 107.9 . .
C20 C19 C18 115.3(5) . .
C20 C19 H36 108.5 . .
C18 C19 H36 108.5 . .
C20 C19 H37 108.5 . .
C18 C19 H37 108.5 . .
H36 C19 H37 107.5 . .
C19 C20 C21 112.8(5) . .
C19 C20 H38 109.0 . .
C21 C20 H38 109.0 . .
C19 C20 H39 109.0 . .
C21 C20 H39 109.0 . .
H38 C20 H39 107.8 . .
C24 C21 C20 115.6(5) . .
C24 C21 B2 109.1(4) . .
C20 C21 B2 102.9(4) . .
C24 C21 H40 109.7 . .
C20 C21 H40 109.7 . .
B2 C21 H40 109.7 . .
C17 C22 C23 114.4(5) . .
C17 C22 H41 108.7 . .
C23 C22 H41 108.7 . .
C17 C22 H42 108.7 . .
C23 C22 H42 108.7 . .
H41 C22 H42 107.6 . .
C24 C23 C22 112.2(5) . .
C24 C23 H43 109.2 . .
C22 C23 H43 109.2 . .
C24 C23 H44 109.2 . .
C22 C23 H44 109.2 . .
H43 C23 H44 107.9 . .
C23 C24 C21 119.5(5) . .
C23 C24 H45 107.5 . .
C21 C24 H45 107.5 . .
C23 C24 H46 107.5 . .
C21 C24 H46 107.5 . .
H45 C24 H46 107.0 . .
C26 C25 B2 112.8(9) . .
C26 C25 C30 112.3(10) . .
B2 C25 C30 107.6(8) . .
C26 C25 H47 108.0 . .
B2 C25 H47 108.0 . .
C30 C25 H47 108.0 . .
C25 C26 C27 116.2(10) . .
C25 C26 H48 108.2 . .
C27 C26 H48 108.2 . .
C25 C26 H49 108.2 . .
C27 C26 H49 108.2 . .
H48 C26 H49 107.4 . .
C28 C27 C26 114.9(10) . .
C28 C27 H50 108.5 . .
C26 C27 H50 108.5 . .
C28 C27 H51 108.5 . .
C26 C27 H51 108.5 . .
H50 C27 H51 107.5 . .
C27 C28 C29 117.7(8) . .
C27 C28 H52 107.9 . .
C29 C28 H52 107.9 . .
C27 C28 H53 107.9 . .
C29 C28 H53 107.9 . .
H52 C28 H53 107.2 . .
C32 C29 C28 112.7(6) . .
C32 C29 B2 118.1(6) . .
C28 C29 B2 102.3(5) . .
C32 C29 H54 107.8 . .
C28 C29 H54 107.8 . .
B2 C29 H54 107.8 . .
C31 C30 C25 113.1(10) . .
C31 C30 H55 109.0 . .
C25 C30 H55 109.0 . .
C31 C30 H56 109.0 . .
C25 C30 H56 109.0 . .
H55 C30 H56 107.8 . .
C30 C31 C32 116.4(10) . .
C30 C31 H57 108.2 . .
C32 C31 H57 108.2 . .
C30 C31 H58 108.2 . .
C32 C31 H58 108.2 . .
H57 C31 H58 107.3 . .
C29 C32 C31 113.5(8) . .
C29 C32 H59 108.9 . .
C31 C32 H59 108.9 . .
C29 C32 H60 108.9 . .
C31 C32 H60 108.9 . .
H59 C32 H60 107.7 . .
C39 O1 C37 115.8(6) . .
C33 O1 C36 104.4(3) . .
C39 O1 ND1 122.9(4) . .
C37 O1 ND1 121.0(4) . .
C33 O1 ND1 127.2(2) . .
C36 O1 ND1 128.4(2) . .
C34 C33 O1 106.4(4) . .
C34 C33 H61 110.4 . .
O1 C33 H61 110.4 . .
C34 C33 H62 110.4 . .
O1 C33 H62 110.4 . .
H61 C33 H62 108.6 . .
C33 C34 C35 102.6(5) . .
C38 C34 C37 102.9(8) . .
C33 C34 H63 111.2 . .
C35 C34 H63 111.2 . .
C33 C34 H64 111.2 . .
C35 C34 H64 111.2 . .
H63 C34 H64 109.2 . .
C38 C34 H65 111.2 . .
C37 C34 H65 111.2 . .
C38 C34 H66 111.2 . .
C37 C34 H66 111.2 . .
H65 C34 H66 109.1 . .
C36 C35 C34 102.6(4) . .
C36 C35 H67 111.2 . .
C34 C35 H67 111.2 . .
C36 C35 H68 111.2 . .
C34 C35 H68 111.2 . .
H67 C35 H68 109.2 . .
C35 C36 O1 105.8(5) . .
C35 C36 H69 110.6 . .
O1 C36 H69 110.6 . .
C35 C36 H70 110.6 . .
O1 C36 H70 110.6 . .
H69 C36 H70 108.7 . .
O1 C37 C34 103.3(6) . .
O1 C37 H71 111.1 . .
C34 C37 H71 111.1 . .
O1 C37 H72 111.1 . .
C34 C37 H72 111.1 . .
H71 C37 H72 109.1 . .
C34 C38 C39 113.9(12) . .
C34 C38 H73 108.8 . .
C39 C38 H73 108.8 . .
C34 C38 H74 108.8 . .
C39 C38 H74 108.8 . .
H73 C38 H74 107.7 . .
O1 C39 C38 100.4(9) . .
O1 C39 H75 111.7 . .
C38 C39 H75 111.7 . .
O1 C39 H76 111.7 . .
C38 C39 H76 111.7 . .
H75 C39 H76 109.5 . .
O3 NA1 O3 180.0 2 .
O3 NA1 O2 89.61(9) 2 .
O3 NA1 O2 90.39(9) . .
O3 NA1 O2 90.39(9) 2 2
O3 NA1 O2 89.61(9) . 2
O2 NA1 O2 180.0 . 2
O3 NA1 O4 88.44(9) 2 .
O3 NA1 O4 91.56(9) . .
O2 NA1 O4 91.86(8) . .
O2 NA1 O4 88.13(8) 2 .
O3 NA1 O4 91.56(9) 2 2
O3 NA1 O4 88.44(9) . 2
O2 NA1 O4 88.14(8) . 2
O2 NA1 O4 91.86(8) 2 2
O4 NA1 O4 180.0 . 2
C43 O2 C40 109.6(3) . .
C43 O2 NA1 126.7(2) . .
C40 O2 NA1 123.6(2) . .
O2 C40 C41 105.0(4) . .
O2 C40 H77 110.7 . .
C41 C40 H77 110.7 . .
O2 C40 H78 110.7 . .
C41 C40 H78 110.7 . .
H77 C40 H78 108.8 . .
C42 C41 C40 102.3(4) . .
C42 C41 H79 111.3 . .
C40 C41 H79 111.3 . .
C42 C41 H80 111.3 . .
C40 C41 H80 111.3 . .
H79 C41 H80 109.2 . .
C41 C42 C43 102.6(4) . .
C41 C42 H81 111.3 . .
C43 C42 H81 111.3 . .
C41 C42 H82 111.3 . .
C43 C42 H82 111.3 . .
H81 C42 H82 109.2 . .
O2 C43 C42 105.9(4) . .
O2 C43 H83 110.6 . .
C42 C43 H83 110.6 . .
O2 C43 H84 110.6 . .
C42 C43 H84 110.6 . .
H83 C43 H84 108.7 . .
C47 O3 C44 110.1(5) . .
C48 O3 C51 106.6(9) . .
C47 O3 NA1 124.8(4) . .
C48 O3 NA1 135.0(8) . .
C44 O3 NA1 125.0(3) . .
C51 O3 NA1 117.9(5) . .
O3 C44 C45 108.0(9) . .
O3 C44 H85 110.1 . .
C45 C44 H85 110.1 . .
O3 C44 H86 110.1 . .
C45 C44 H86 110.1 . .
H85 C44 H86 108.4 . .
C44 C45 C46 106.4(10) . .
C44 C45 H87 110.4 . .
C46 C45 H87 110.4 . .
C44 C45 H88 110.4 . .
C46 C45 H88 110.4 . .
H87 C45 H88 108.6 . .
C45 C46 C47 106.4(9) . .
C45 C46 H89 110.5 . .
C47 C46 H89 110.5 . .
C45 C46 H90 110.5 . .
C47 C46 H90 110.5 . .
H89 C46 H90 108.6 . .
O3 C47 C46 105.7(8) . .
O3 C47 H91 110.6 . .
C46 C47 H91 110.6 . .
O3 C47 H92 110.6 . .
C46 C47 H92 110.6 . .
H91 C47 H92 108.7 . .
O3 C48 C49 107.6(13) . .
O3 C48 H93 110.2 . .
C49 C48 H93 110.2 . .
O3 C48 H94 110.2 . .
C49 C48 H94 110.2 . .
H93 C48 H94 108.5 . .
C48 C49 C50 107.1(16) . .
C48 C49 H95 110.3 . .
C50 C49 H95 110.3 . .
C48 C49 H96 110.3 . .
C50 C49 H96 110.3 . .
H95 C49 H96 108.5 . .
C51 C50 C49 99.3(16) . .
C51 C50 H97 111.9 . .
C49 C50 H97 111.9 . .
C51 C50 H98 111.9 . .
C49 C50 H98 111.9 . .
H97 C50 H98 109.6 . .
C50 C51 O3 104.3(10) . .
C50 C51 H99 110.9 . .
O3 C51 H99 110.9 . .
C50 C51 H100 110.9 . .
O3 C51 H100 110.9 . .
H99 C51 H100 108.9 . .
C52 O4 C55 108.6(3) . .
C52 O4 NA1 125.6(2) . .
C55 O4 NA1 125.2(2) . .
O4 C52 C53 106.6(3) . .
O4 C52 H101 110.4 . .
C53 C52 H101 110.4 . .
O4 C52 H102 110.4 . .
C53 C52 H102 110.4 . .
H101 C52 H102 108.6 . .
C54 C53 C52 108.3(4) . .
C54 C53 H103 110.0 . .
C52 C53 H103 110.0 . .
C54 C53 H104 110.0 . .
C52 C53 H104 110.0 . .
H103 C53 H104 108.4 . .
C53 C54 C55 106.0(4) . .
C53 C54 H105 110.5 . .
C55 C54 H105 110.5 . .
C53 C54 H106 110.5 . .
C55 C54 H106 110.5 . .
H105 C54 H106 108.7 . .
O4 C55 C54 106.1(3) . .
O4 C55 H107 110.5 . .
C54 C55 H107 110.5 . .
O4 C55 H108 110.5 . .
C54 C55 H108 110.5 . .
H107 C55 H108 108.7 . .

loop_
_geom_bond_atom_site_label_1
_geom_bond_atom_site_label_2
_geom_bond_distance
_geom_bond_site_symmetry_2
ND1 O1 2.477(2) .
ND1 O1 2.477(2) 2_664
ND1 B2 2.851(3) 2_664
ND1 B2 2.851(3) .
ND1 B1 2.870(3) .
ND1 B1 2.870(3) 2_664
ND1 H1 2.32(7) .
ND1 H2 2.26(7) .
ND1 H31 2.12(7) .
ND1 H32 2.20(7) .
B1 C9 1.525(6) .
B1 C1 1.575(6) .
B1 C5 1.677(6) .
B1 C13 1.693(6) .
B1 H1 0.90(8) .
B1 H2 1.03(7) .
C1 C2 1.546(9) .
C1 C6 1.938(12) .
C1 H3 1.0000 .
C2 C3 1.522(10) .
C2 H4 0.9900 .
C2 H5 0.9900 .
C3 C4 1.554(10) .
C3 H6 0.9900 .
C3 H7 0.9900 .
C4 C5 1.529(10) .
C4 H8 0.9900 .
C4 H9 0.9900 .
C5 C8 1.57(3) .
C5 H10 1.0000 .
C6 C7 1.505(18) .
C6 H11 0.9900 .
C6 H12 0.9900 .
C7 C8 1.48(3) .
C7 H13 0.9900 .
C7 H14 0.9900 .
C8 H15 0.9900 .
C8 H16 0.9900 .
C9 C14 1.526(9) .
C9 C10 1.565(10) .
C9 H17 1.0000 .
C10 C11 1.530(11) .
C10 H18 0.9900 .
C10 H19 0.9900 .
C11 C12 1.52(3) .
C11 H20 0.9900 .
C11 H21 0.9900 .
C12 C13 1.57(3) .
C12 H22 0.9900 .
C12 H23 0.9900 .
C13 C16 1.619(17) .
C13 H24 1.0000 .
C14 C15 1.542(8) .
C14 H25 0.9900 .
C14 H26 0.9900 .
C15 C16 1.132(16) .
C15 H27 0.9900 .
C15 H28 0.9900 .
C16 H29 0.9900 .
C16 H30 0.9900 .
B2 C17 1.533(6) .
B2 C25 1.568(11) .
B2 C21 1.675(7) .
B2 C29 1.705(7) .
B2 H31 1.34(7) .
B2 H32 1.05(7) .
C17 C22 1.469(9) .
C17 C18 1.626(8) .
C17 H33 1.0000 .
C18 C19 1.530(10) .
C18 H34 0.9900 .
C18 H35 0.9900 .
C19 C20 1.523(9) .
C19 H36 0.9900 .
C19 H37 0.9900 .
C20 C21 1.563(8) .
C20 H38 0.9900 .
C20 H39 0.9900 .
C21 C24 1.524(7) .
C21 H40 1.0000 .
C22 C23 1.571(11) .
C22 H41 0.9900 .
C22 H42 0.9900 .
C23 C24 1.504(10) .
C23 H43 0.9900 .
C23 H44 0.9900 .
C24 H45 0.9900 .
C24 H46 0.9900 .
C25 C26 1.403(17) .
C25 C30 1.690(16) .
C25 H47 1.0000 .
C26 C27 1.678(17) .
C26 H48 0.9900 .
C26 H49 0.9900 .
C27 C28 1.404(14) .
C27 H50 0.9900 .
C27 H51 0.9900 .
C28 C29 1.597(11) .
C28 H52 0.9900 .
C28 H53 0.9900 .
C29 C32 1.460(11) .
C29 H54 1.0000 .
C30 C31 1.450(15) .
C30 H55 0.9900 .
C30 H56 0.9900 .
C31 C32 1.516(14) .
C31 H57 0.9900 .
C31 H58 0.9900 .
C32 H59 0.9900 .
C32 H60 0.9900 .
O1 C39 1.385(9) .
O1 C37 1.401(10) .
O1 C33 1.488(5) .
O1 C36 1.510(5) .
C33 C34 1.434(7) .
C33 H61 0.9900 .
C33 H62 0.9900 .
C34 C38 1.385(17) .
C34 C35 1.500(8) .
C34 C37 1.581(10) .
C34 H63 0.9900 .
C34 H64 0.9900 .
C34 H65 0.9900 .
C34 H66 0.9900 .
C35 C36 1.491(8) .
C35 H67 0.9900 .
C35 H68 0.9900 .
C36 H69 0.9900 .
C36 H70 0.9900 .
C37 H71 0.9900 .
C37 H72 0.9900 .
C38 C39 1.493(19) .
C38 H73 0.9900 .
C38 H74 0.9900 .
C39 H75 0.9900 .
C39 H76 0.9900 .
NA1 O3 2.385(2) 2
NA1 O3 2.385(2) .
NA1 O2 2.395(2) .
NA1 O2 2.395(2) 2
NA1 O4 2.422(2) .
NA1 O4 2.422(2) 2
O2 C43 1.423(4) .
O2 C40 1.436(4) .
C40 C41 1.505(7) .
C40 H77 0.9900 .
C40 H78 0.9900 .
C41 C42 1.490(9) .
C41 H79 0.9900 .
C41 H80 0.9900 .
C42 C43 1.491(7) .
C42 H81 0.9900 .
C42 H82 0.9900 .
C43 H83 0.9900 .
C43 H84 0.9900 .
O3 C47 1.394(6) .
O3 C48 1.421(16) .
O3 C44 1.429(7) .
O3 C51 1.556(12) .
C44 C45 1.431(12) .
C44 H85 0.9900 .
C44 H86 0.9900 .
C45 C46 1.449(17) .
C45 H87 0.9900 .
C45 H88 0.9900 .
C46 C47 1.523(15) .
C46 H89 0.9900 .
C46 H90 0.9900 .
C47 H91 0.9900 .
C47 H92 0.9900 .
C48 C49 1.47(2) .
C48 H93 0.9900 .
C48 H94 0.9900 .
C49 C50 1.54(2) .
C49 H95 0.9900 .
C49 H96 0.9900 .
C50 C51 1.50(2) .
C50 H97 0.9900 .
C50 H98 0.9900 .
C51 H99 0.9900 .
C51 H100 0.9900 .
O4 C52 1.428(4) .
O4 C55 1.431(4) .
C52 C53 1.490(6) .
C52 H101 0.9900 .
C52 H102 0.9900 .
C53 C54 1.430(8) .
C53 H103 0.9900 .
C53 H104 0.9900 .
C54 C55 1.508(6) .
C54 H105 0.9900 .
C54 H106 0.9900 .
C55 H107 0.9900 .
C55 H108 0.9900 .

loop_
_geom_torsion_atom_site_label_1
_geom_torsion_atom_site_label_2
_geom_torsion_atom_site_label_3
_geom_torsion_atom_site_label_4
_geom_torsion
C5 B1 C1 C2 55.3(5)
ND1 B1 C1 C2 -116.1(4)
C5 B1 C1 C6 -76.0(6)
ND1 B1 C1 C6 112.6(6)
B1 C1 C2 C3 -52.7(8)
C6 C1 C2 C3 64.6(10)
C1 C2 C3 C4 43.7(10)
C2 C3 C4 C5 -43.9(10)
C3 C4 C5 C8 -66.4(15)
C3 C4 C5 B1 50.9(8)
C1 B1 C5 C4 -55.3(6)
ND1 B1 C5 C4 116.9(5)
C1 B1 C5 C8 68.6(12)
ND1 B1 C5 C8 -119.2(11)
C1 C6 C7 C8 -65.1(15)
C6 C7 C8 C5 65(2)
C4 C5 C8 C7 67(2)
B1 C5 C8 C7 -56(2)
C13 B1 C9 C14 -59.2(5)
ND1 B1 C9 C14 111.6(4)
C13 B1 C9 C10 66.6(5)
ND1 B1 C9 C10 -122.7(4)
B1 C9 C10 C11 -56.9(7)
C14 C9 C10 C11 67.8(8)
C9 C10 C11 C12 46.1(13)
C10 C11 C12 C13 -48.2(19)
C11 C12 C13 C16 -46(2)
C11 C12 C13 B1 56.6(18)
C9 B1 C13 C12 -67.0(10)
ND1 B1 C13 C12 122.1(9)
C9 B1 C13 C16b 46.1(6)
ND1 B1 C13 C16 -124.7(5)
B1 C9 C14 C15 54.1(8)
C10 C9 C14 C15 -67.8(8)
C9 C14 C15 C16 -37.8(12)
C14 C15 C16 C13 49(2)
C12 C13 C16 C15 51(3)
B1 C13 C16 C15 -56(2)
C21 B2 C17 C22 -54.6(5)
ND1 B2 C17 C22 115.5(4)
C21 B2 C17 C18 71.1(5)
ND1 B2 C17 C18 -118.8(4)
C22 C17 C18 C19 70.1(6)
B2 C17 C18 C19 -58.8(6)
C17 C18 C19 C20 48.4(7)
C18 C19 C20 C21 -50.0(8)
C19 C20 C21 C24 -61.0(7)
C19 C20 C21 B2 57.8(6)
C17 B2 C21 C24 51.0(5)
ND1 B2 C21 C24 -119.6(4)
C17 B2 C21 C20 -72.3(5)
ND1 B2 C21 C20 117.1(4)
B2 C17 C22 C23 50.4(7)
C18 C17 C22 C23 -70.4(7)
C17 C22 C23 C24 -40.3(7)
C22 C23 C24 C21 44.3(7)
C20 C21 C24 C23 64.8(7)
B2 C21 C24 C23 -50.6(6)
C29 B2 C25 C26 -67.7(10)
ND1 B2 C25 C26 126.7(8)
C29 B2 C25 C30 56.6(8)
ND1 B2 C25 C30 -108.9(7)
B2 C25 C26 C27 46.9(14)
C30 C25 C26 C27 -74.8(13)
C25 C26 C27 C28 -29.6(15)
C26 C27 C28 C29 37.5(12)
C27 C28 C29 C32 69.9(10)
C27 C28 C29 B2 -57.9(9)
C25 B2 C29 C32 -56.1(8)
ND1 B2 C29 C32 110.5(6)
C25 B2 C29 C28 68.1(6)
ND1 B2 C29 C28 -125.3(4)
C26 C25 C30 C31 63.7(13)
B2 C25 C30 C31 -61.0(12)
C25 C30 C31 C32 50.6(13)
C28 C29 C32 C31 -72.2(9)
B2 C29 C32 C31 46.7(10)
C30 C31 C32 C29 -43.8(13)
C36 O1 C33 C34 -21.8(5)
ND1 O1 C33 C34 156.0(3)
O1 C33a C34 C35 39.7(6)
C33 C34 C35 C36 -41.8(8)
C34 C35 C36 O1 28.3(9)
C33 O1 C36 C35 -4.9(7)
ND1 O1 C36 C35 177.3(5)
C39 O1 C37 C34 14.8(8)
ND1 O1 C37 C34 -159.7(3)
C38 C34 C37 O1 -2.4(10)
C37 C34 C38 C39 -9.6(15)
C37 O1 C39 C38 -19.8(11)
ND1 O1 C39 C38 154.7(8)
C34 C38 C39 O1 17.7(15)
C43 O2 C40 C41 12.5(4)
NA1 O2 C40 C41 -162.9(3)
O2 C40 C41 C42 -31.4(6)
C40 C41 C42 C43 37.9(7)
C40 O2 C43 C42 11.7(5)
NA1 O2 C43 C42 -173.0(3)
C41 C42 C43 O2 -31.2(7)
C47 O3 C44 C45 15.9(9)
NA1 O3 C44 C45 -165.6(6)
O3 C44 C45 C46 -18.9(14)
C44 C45 C46 C47 14.9(15)
C44 O3 C47 C46 -6.1(8)
NA1 O3 C47 C46 175.3(6)
C45 C46 C47 O3 -5.5(13)
C51 O3 C48 C49 2.8(19)
NA1 O3 C48 C49 -168.3(11)
O3 C48 C49 C50 21(3)
C48 C49 C50 C51 -36(2)
C49 C50 C51 O3 36.7(17)
C48 O3 C51 C50 -26.2(14)
NA1 O3 C51 C50 146.7(8)
C55 O4 C52 C53 17.0(5)
NA1 O4 C52 C53 -153.8(3)
O4 C52 C53 C54 -5.1(7)
C52 C53 C54 C55 -8.0(8)
C52 O4 C55 C54 -21.9(5)
NA1 O4 C55 C54 148.9(4)
C53 C54 C55 O4 18.2(7)
